data_1543373
loop_
_publ_author_name
'Kondrasenko, Ilya'
'Chung, Kun-you'
'Chen, Yi-Ting'
'Koivistoinen, Juha'
'Grachova, Elena V.'
'Karttunen, Antti J.'
'Chou, Pi-Tai'
'Koshevoy, Igor O.'

_publ_section_title
;
 Harnessing Fluorescence versus Phosphorescence Ratio via Ancillary Ligand
 Fine-Tuned MLCT Contribution
;
_journal_issue 22
_journal_name_full 'The Journal of Physical Chemistry C'
_journal_page_first 12196
_journal_paper_doi 10.1021/acs.jpcc.6b03064
_journal_volume 120
_journal_year 2016
_chemical_formula_moiety '2(C58 H42 Au2 O2 P2), C H2 Cl2'
_chemical_formula_sum 'C117 H86 Au4 Cl2 O4 P4'
_chemical_formula_weight 2538.50
_space_group_crystal_system monoclinic
_space_group_IT_number 15
_space_group_name_Hall '-C 2yc'
_space_group_name_H-M_alt 'C 1 2/c 1'
_symmetry_space_group_name_Hall '-C 2yc'
_symmetry_space_group_name_H-M 'C 1 2/c 1'
_atom_sites_solution_hydrogens geom
_audit_creation_method SHELXL-2014/7
_cell_angle_alpha 90
_cell_angle_beta 98.503(5)
_cell_angle_gamma 90
_cell_formula_units_Z 4
_cell_length_a 28.678(4)
_cell_length_b 9.1487(11)
_cell_length_c 44.801(6)
_cell_measurement_reflns_used 9409
_cell_measurement_temperature 150(2)
_cell_measurement_theta_max 29.33
_cell_measurement_theta_min 2.49
_cell_volume 11625(3)
_computing_cell_refinement 'SAINT (Bruker AXS, 2009)'
_computing_data_collection 'APEX2 (Bruker AXS, 2010)'
_computing_data_reduction 'SAINT (Bruker AXS, 2009)'
_computing_molecular_graphics 'Diamond v.4.03 (Brandenburg, 2014)'
_computing_publication_material 'SHELXL-2014 (Sheldrick, 2014)'
_computing_structure_refinement 'SHELXL-2014/7 (Sheldrick, 2014)'
_computing_structure_solution 'SHELXS-2014 (Sheldrick, 2014)'
_diffrn_ambient_temperature 150(2)
_diffrn_detector_area_resol_mean 16
_diffrn_measured_fraction_theta_full 0.998
_diffrn_measured_fraction_theta_max 0.984
_diffrn_measurement_device '62mm x 62mm CCD camera on \k-goniostat'
_diffrn_measurement_device_type 'Bruker KAPPA APEX II CCD'
_diffrn_measurement_method '\f scans and \w scans with \k offset'
_diffrn_radiation_monochromator 'horizontally mounted graphite crystal'
_diffrn_radiation_type MoK\a
_diffrn_radiation_wavelength 0.71073
_diffrn_reflns_av_R_equivalents 0.0376
_diffrn_reflns_av_unetI/netI 0.0520
_diffrn_reflns_Laue_measured_fraction_full 0.998
_diffrn_reflns_Laue_measured_fraction_max 0.984
_diffrn_reflns_limit_h_max 37
_diffrn_reflns_limit_h_min -40
_diffrn_reflns_limit_k_max 12
_diffrn_reflns_limit_k_min -12
_diffrn_reflns_limit_l_max 61
_diffrn_reflns_limit_l_min -63
_diffrn_reflns_number 59375
_diffrn_reflns_point_group_measured_fraction_full 0.998
_diffrn_reflns_point_group_measured_fraction_max 0.984
_diffrn_reflns_theta_full 25.242
_diffrn_reflns_theta_max 29.999
_diffrn_reflns_theta_min 2.339
_exptl_absorpt_coefficient_mu 5.179
_exptl_absorpt_correction_T_max 0.521
_exptl_absorpt_correction_T_min 0.163
_exptl_absorpt_correction_type numerical
_exptl_absorpt_process_details 'SADABS (Sheldrick, 2008)'
_exptl_crystal_colour colourless
_exptl_crystal_density_diffrn 1.450
_exptl_crystal_description block
_exptl_crystal_F_000 4920
_exptl_crystal_size_max 0.549
_exptl_crystal_size_mid 0.239
_exptl_crystal_size_min 0.145
_refine_diff_density_max 1.852
_refine_diff_density_min -2.170
_refine_diff_density_rms 0.151
_refine_ls_extinction_method none
_refine_ls_goodness_of_fit_ref 1.012
_refine_ls_hydrogen_treatment constr
_refine_ls_matrix_type full
_refine_ls_number_parameters 604
_refine_ls_number_reflns 16668
_refine_ls_number_restraints 7
_refine_ls_restrained_S_all 1.012
_refine_ls_R_factor_all 0.0633
_refine_ls_R_factor_gt 0.0418
_refine_ls_shift/su_max 0.005
_refine_ls_shift/su_mean 0.000
_refine_ls_structure_factor_coef Fsqd
_refine_ls_weighting_details 'w=1/[\s^2^(Fo^2^)+(0.0461P)^2^+44.0919P] where P=(Fo^2^+2Fc^2^)/3'
_refine_ls_weighting_scheme calc
_refine_ls_wR_factor_gt 0.0919
_refine_ls_wR_factor_ref 0.0986
_reflns_Friedel_coverage 0.000
_reflns_number_gt 12665
_reflns_number_total 16668
_reflns_threshold_expression 'I > 2\s(I)'
_cod_data_source_file jp6b03064_si_002.cif
_cod_data_source_block A2
_cod_depositor_comments 'Adding full bibliography for 1543373.cif.'
_cod_original_cell_volume 11625(2)
_cod_database_code 1543373
_shelx_shelxl_version_number 2014/7
_shelx_space_group_comment
;
The symmetry employed for this shelxl refinement is uniquely defined
by the following loop, which should always be used as a source of
symmetry information in preference to the above space-group names.
They are only intended as comments.
;
_shelx_estimated_absorpt_t_min 0.163
_shelx_estimated_absorpt_t_max 0.521

loop_
_space_group_symop_operation_xyz
'x, y, z'
'-x, y, -z+1/2'
'x+1/2, y+1/2, z'
'-x+1/2, y+1/2, -z+1/2'
'-x, -y, -z'
'x, -y, z-1/2'
'-x+1/2, -y+1/2, -z'
'x+1/2, -y+1/2, z-1/2'

loop_
_atom_site_label
_atom_site_type_symbol
_atom_site_fract_x
_atom_site_fract_y
_atom_site_fract_z
_atom_site_U_iso_or_equiv
_atom_site_adp_type
_atom_site_occupancy
_atom_site_site_symmetry_order
_atom_site_calc_flag
_atom_site_refinement_flags_posn
_atom_site_refinement_flags_adp
_atom_site_refinement_flags_occupancy
C1 C 0.38386(15) 1.2533(5) 0.64251(10) 0.0245(9) Uani 1 1 d . . .
C2 C 0.36258(18) 1.3202(5) 0.65855(12) 0.0318(11) Uani 1 1 d . . .
C3 C 0.33930(17) 1.3951(5) 0.68066(12) 0.0288(10) Uani 1 1 d . . .
C4 C 0.35536(18) 1.3753(6) 0.71135(11) 0.0317(11) Uani 1 1 d . . .
H110 H 0.3818 1.3141 0.7175 0.038 Uiso 1 1 calc R U .
C5 C 0.33327(18) 1.4437(6) 0.73294(12) 0.0342(11) Uani 1 1 d . . .
H111 H 0.3447 1.4288 0.7537 0.041 Uiso 1 1 calc R U .
C6 C 0.29500(18) 1.5328(5) 0.72464(12) 0.0312(11) Uani 1 1 d . . .
C7 C 0.27882(19) 1.5556(6) 0.69473(13) 0.0380(12) Uani 1 1 d . . .
H113 H 0.2527 1.6186 0.6889 0.046 Uiso 1 1 calc R U .
C8 C 0.30075(19) 1.4861(6) 0.67297(13) 0.0384(12) Uani 1 1 d . . .
H114 H 0.2890 1.5013 0.6522 0.046 Uiso 1 1 calc R U .
C9 C 0.2383(2) 1.6974(7) 0.74032(17) 0.0562(17) Uani 1 1 d . . .
H14A H 0.2276 1.7329 0.7588 0.084 Uiso 1 1 calc R U .
H14B H 0.2497 1.7798 0.7295 0.084 Uiso 1 1 calc R U .
H14C H 0.2120 1.6501 0.7275 0.084 Uiso 1 1 calc R U .
C10 C 0.50313(18) 1.0659(6) 0.57047(11) 0.0316(11) Uani 1 1 d . . .
C11 C 0.5188(3) 1.0078(8) 0.54517(16) 0.067(2) Uani 1 1 d . . .
H122 H 0.5046 0.9217 0.5361 0.080 Uiso 1 1 calc R U .
C12 C 0.5550(3) 1.0738(10) 0.53302(18) 0.085(3) Uani 1 1 d . . .
H123 H 0.5654 1.0340 0.5156 0.101 Uiso 1 1 calc R U .
C13 C 0.5762(3) 1.1995(9) 0.54655(16) 0.066(2) Uani 1 1 d . . .
H124 H 0.6013 1.2453 0.5384 0.079 Uiso 1 1 calc R U .
C14 C 0.5606(2) 1.2574(7) 0.57194(14) 0.0488(15) Uani 1 1 d . . .
H125 H 0.5750 1.3428 0.5812 0.059 Uiso 1 1 calc R U .
C15 C 0.52397(19) 1.1899(6) 0.58376(12) 0.0367(12) Uani 1 1 d . . .
H120 H 0.5132 1.2297 0.6011 0.044 Uiso 1 1 calc R U .
C16 C 0.48173(17) 0.8060(5) 0.60236(10) 0.0279(10) Uani 1 1 d . . .
C17 C 0.45622(19) 0.6772(5) 0.59851(13) 0.0355(12) Uani 1 1 d . . .
H184 H 0.4260 0.6759 0.5865 0.043 Uiso 1 1 calc R U .
C18 C 0.4749(2) 0.5513(6) 0.61214(14) 0.0487(15) Uani 1 1 d . . .
H189 H 0.4573 0.4631 0.6100 0.058 Uiso 1 1 calc R U .
C19 C 0.5192(2) 0.5529(7) 0.62891(14) 0.0510(16) Uani 1 1 d . . .
H188 H 0.5321 0.4650 0.6380 0.061 Uiso 1 1 calc R U .
C20 C 0.5448(2) 0.6786(7) 0.63268(13) 0.0444(14) Uani 1 1 d . . .
H187 H 0.5752 0.6785 0.6444 0.053 Uiso 1 1 calc R U .
C21 C 0.52636(18) 0.8064(6) 0.61931(11) 0.0349(11) Uani 1 1 d . . .
H186 H 0.5442 0.8943 0.6217 0.042 Uiso 1 1 calc R U .
C22 C 0.41551(18) 0.9222(6) 0.55613(11) 0.0318(11) Uani 1 1 d . . .
C23 C 0.38515(19) 0.8923(6) 0.53589(11) 0.0367(12) Uani 1 1 d . . .
C24 C 0.34913(19) 0.8602(7) 0.51092(12) 0.0398(13) Uani 1 1 d . . .
C25 C 0.32999(18) 0.7202(7) 0.50661(12) 0.0417(13) Uani 1 1 d . . .
H130 H 0.3408 0.6437 0.5202 0.050 Uiso 1 1 calc R U .
C26 C 0.29499(19) 0.6933(7) 0.48227(12) 0.0436(14) Uani 1 1 d . . .
H152 H 0.2818 0.5981 0.4796 0.052 Uiso 1 1 calc R U .
C27 C 0.27884(18) 0.8031(7) 0.46168(11) 0.0405(13) Uani 1 1 d . . .
C28 C 0.2991(2) 0.9420(8) 0.46608(13) 0.0496(16) Uani 1 1 d . . .
H150 H 0.2890 1.0177 0.4521 0.060 Uiso 1 1 calc R U .
C29 C 0.3338(2) 0.9714(7) 0.49051(13) 0.0492(16) Uani 1 1 d . . .
H129 H 0.3469 1.0667 0.4933 0.059 Uiso 1 1 calc R U .
C30 C 0.24069(18) 0.7742(7) 0.43596(11) 0.0398(13) Uani 1 1 d . . .
C31 C 0.23266(19) 0.6365(7) 0.42403(12) 0.0423(14) Uani 1 1 d . . .
H182 H 0.2516 0.5573 0.4325 0.051 Uiso 1 1 calc R U .
C32 C 0.19763(19) 0.6112(7) 0.40003(12) 0.0406(13) Uani 1 1 d . . .
H180 H 0.1928 0.5156 0.3919 0.049 Uiso 1 1 calc R U .
C33 C 0.16945(17) 0.7258(6) 0.38778(11) 0.0334(11) Uani 1 1 d . . .
C34 C 0.17681(19) 0.8630(7) 0.39971(12) 0.0416(14) Uani 1 1 d . . .
H183 H 0.1577 0.9420 0.3913 0.050 Uiso 1 1 calc R U .
C35 C 0.21187(19) 0.8877(7) 0.42395(12) 0.0427(14) Uani 1 1 d . . .
H181 H 0.2162 0.9828 0.4324 0.051 Uiso 1 1 calc R U .
C36 C 0.13337(16) 0.6980(6) 0.36234(10) 0.0300(10) Uani 1 1 d . . .
C37 C 0.10338(16) 0.6753(5) 0.34153(10) 0.0257(10) Uani 1 1 d . . .
C38 C -0.04773(17) 0.3375(5) 0.33703(10) 0.0261(10) Uani 1 1 d . . .
C39 C -0.08380(18) 0.2794(6) 0.33983(11) 0.0314(11) Uani 1 1 d . . .
C40 C -0.12892(17) 0.2121(6) 0.34116(11) 0.0310(11) Uani 1 1 d . . .
C41 C -0.14414(19) 0.0952(6) 0.32245(13) 0.0378(12) Uani 1 1 d . . .
H104 H -0.1233 0.0531 0.3102 0.045 Uiso 1 1 calc R U .
C42 C -0.1896(2) 0.0384(6) 0.32138(12) 0.0410(13) Uani 1 1 d . . .
H103 H -0.1997 -0.0404 0.3082 0.049 Uiso 1 1 calc R U .
C43 C -0.2198(2) 0.0980(6) 0.33972(13) 0.0403(13) Uani 1 1 d . . .
C44 C -0.2041(2) 0.2112(7) 0.35925(14) 0.0452(14) Uani 1 1 d . . .
H105 H -0.2244 0.2507 0.3721 0.054 Uiso 1 1 calc R U .
C45 C -0.15930(19) 0.2665(6) 0.36007(13) 0.0392(12) Uani 1 1 d . . .
H106 H -0.1489 0.3431 0.3738 0.047 Uiso 1 1 calc R U .
C46 C -0.2836(2) -0.0534(8) 0.31848(16) 0.0568(18) Uani 1 1 d . . .
H14D H -0.3163 -0.0750 0.3209 0.085 Uiso 1 1 calc R U .
H14E H -0.2825 -0.0170 0.2980 0.085 Uiso 1 1 calc R U .
H14F H -0.2646 -0.1427 0.3218 0.085 Uiso 1 1 calc R U .
C47 C 0.02745(15) 0.7991(5) 0.30354(10) 0.0235(9) Uani 1 1 d . . .
C48 C -0.01727(17) 0.7924(6) 0.28576(11) 0.0308(11) Uani 1 1 d . . .
H169 H -0.0311 0.7005 0.2799 0.037 Uiso 1 1 calc R U .
C49 C -0.04104(19) 0.9207(6) 0.27691(13) 0.0395(13) Uani 1 1 d . . .
H170 H -0.0712 0.9170 0.2649 0.047 Uiso 1 1 calc R U .
C50 C -0.0209(2) 1.0540(6) 0.28559(13) 0.0413(13) Uani 1 1 d . . .
H171 H -0.0371 1.1420 0.2794 0.050 Uiso 1 1 calc R U .
C51 C 0.0224(2) 1.0593(6) 0.30305(12) 0.0372(12) Uani 1 1 d . . .
H167 H 0.0358 1.1514 0.3092 0.045 Uiso 1 1 calc R U .
C52 C 0.04703(17) 0.9325(5) 0.31201(11) 0.0291(10) Uani 1 1 d . . .
H168 H 0.0773 0.9379 0.3239 0.035 Uiso 1 1 calc R U .
C53 C 0.08518(15) 0.5809(5) 0.28104(11) 0.0237(9) Uani 1 1 d . . .
C54 C 0.07053(18) 0.4599(5) 0.26357(11) 0.0302(10) Uani 1 1 d . . .
H165 H 0.0475 0.3961 0.2697 0.036 Uiso 1 1 calc R U .
C55 C 0.0889(2) 0.4307(6) 0.23744(12) 0.0361(12) Uani 1 1 d . . .
H164 H 0.0788 0.3471 0.2257 0.043 Uiso 1 1 calc R U .
C56 C 0.1222(2) 0.5240(6) 0.22846(12) 0.0374(12) Uani 1 1 d . . .
H163 H 0.1346 0.5051 0.2103 0.045 Uiso 1 1 calc R U .
C57 C 0.13780(19) 0.6454(7) 0.24591(13) 0.0405(13) Uani 1 1 d . . .
H162 H 0.1609 0.7088 0.2398 0.049 Uiso 1 1 calc R U .
C58 C 0.11919(17) 0.6734(6) 0.27250(12) 0.0336(11) Uani 1 1 d . . .
H161 H 0.1298 0.7553 0.2847 0.040 Uiso 1 1 calc R U .
C59 C 0.1614(3) 1.2698(15) 0.4400(3) 0.063(4) Uani 0.5 1 d D U P
H20A H 0.1648 1.2343 0.4196 0.075 Uiso 0.5 1 calc R U P
H20B H 0.1513 1.3733 0.4383 0.075 Uiso 0.5 1 calc R U P
O1 O 0.27572(14) 1.5940(4) 0.74800(9) 0.0432(9) Uani 1 1 d . . .
O2 O -0.26515(15) 0.0546(5) 0.33984(11) 0.0587(12) Uani 1 1 d . . .
P1 P 0.45660(4) 0.97844(14) 0.58706(3) 0.0254(3) Uani 1 1 d . . .
P2 P 0.05701(4) 0.62778(13) 0.31348(3) 0.0225(2) Uani 1 1 d . . .
Au1 Au 0.42070(2) 1.12399(2) 0.61793(2) 0.02432(5) Uani 1 1 d . . .
Au2 Au 0.00618(2) 0.46124(2) 0.32786(2) 0.02383(5) Uani 1 1 d . . .
Cl1 Cl 0.21895(15) 1.2583(5) 0.46439(10) 0.0955(17) Uani 0.5 1 d D . P
Cl2 Cl 0.11385(15) 1.1570(4) 0.45544(9) 0.0781(12) Uani 0.5 1 d D . P

loop_
_atom_site_aniso_label
_atom_site_aniso_U_11
_atom_site_aniso_U_22
_atom_site_aniso_U_33
_atom_site_aniso_U_23
_atom_site_aniso_U_13
_atom_site_aniso_U_12
C1 0.018(2) 0.027(2) 0.028(2) 0.0014(19) 0.0019(18) -0.0025(18)
C2 0.029(3) 0.030(3) 0.035(3) 0.000(2) 0.003(2) -0.003(2)
C3 0.024(2) 0.025(2) 0.038(3) 0.000(2) 0.008(2) -0.004(2)
C4 0.030(3) 0.030(2) 0.035(3) 0.001(2) 0.007(2) 0.005(2)
C5 0.034(3) 0.038(3) 0.030(3) 0.005(2) 0.005(2) 0.000(2)
C6 0.032(3) 0.025(2) 0.040(3) -0.003(2) 0.017(2) -0.004(2)
C7 0.032(3) 0.041(3) 0.043(3) 0.003(3) 0.011(2) 0.012(2)
C8 0.036(3) 0.045(3) 0.034(3) 0.005(2) 0.004(2) 0.004(2)
C9 0.049(4) 0.048(4) 0.076(5) -0.001(4) 0.024(3) 0.012(3)
C10 0.034(3) 0.037(3) 0.024(2) 0.002(2) 0.005(2) -0.004(2)
C11 0.082(5) 0.067(4) 0.061(4) -0.032(4) 0.042(4) -0.030(4)
C12 0.102(7) 0.098(6) 0.066(5) -0.037(5) 0.054(5) -0.055(5)
C13 0.066(5) 0.084(5) 0.055(4) -0.003(4) 0.035(4) -0.026(4)
C14 0.053(4) 0.047(3) 0.048(4) -0.006(3) 0.014(3) -0.018(3)
C15 0.038(3) 0.043(3) 0.031(3) -0.004(2) 0.009(2) -0.006(3)
C16 0.028(2) 0.032(2) 0.024(2) -0.002(2) 0.0048(19) 0.002(2)
C17 0.033(3) 0.028(3) 0.046(3) 0.002(2) 0.005(2) 0.000(2)
C18 0.063(4) 0.030(3) 0.055(4) 0.001(3) 0.015(3) 0.001(3)
C19 0.068(4) 0.042(3) 0.045(3) 0.009(3) 0.015(3) 0.021(3)
C20 0.038(3) 0.052(4) 0.041(3) 0.006(3) -0.001(3) 0.018(3)
C21 0.035(3) 0.039(3) 0.031(3) -0.003(2) 0.003(2) 0.007(2)
C22 0.031(3) 0.036(3) 0.028(2) -0.005(2) 0.004(2) 0.001(2)
C23 0.033(3) 0.052(3) 0.025(2) -0.008(2) 0.002(2) 0.002(3)
C24 0.030(3) 0.062(4) 0.026(3) -0.013(3) -0.004(2) 0.008(3)
C25 0.030(3) 0.066(4) 0.027(3) -0.004(3) -0.004(2) 0.002(3)
C26 0.030(3) 0.065(4) 0.033(3) -0.010(3) -0.003(2) -0.006(3)
C27 0.030(3) 0.064(4) 0.024(2) -0.013(3) -0.005(2) 0.007(3)
C28 0.045(3) 0.067(4) 0.032(3) -0.006(3) -0.011(3) 0.016(3)
C29 0.050(4) 0.056(4) 0.036(3) -0.011(3) -0.013(3) 0.009(3)
C30 0.029(3) 0.065(4) 0.023(2) -0.010(3) -0.003(2) 0.009(3)
C31 0.031(3) 0.065(4) 0.028(3) -0.006(3) -0.007(2) 0.008(3)
C32 0.036(3) 0.056(4) 0.027(3) -0.004(3) -0.004(2) -0.004(3)
C33 0.025(2) 0.053(3) 0.021(2) -0.004(2) -0.0001(19) -0.003(2)
C34 0.032(3) 0.060(4) 0.030(3) -0.006(3) -0.008(2) 0.007(3)
C35 0.035(3) 0.059(4) 0.031(3) -0.013(3) -0.007(2) 0.006(3)
C36 0.025(2) 0.044(3) 0.021(2) 0.002(2) 0.0025(18) -0.002(2)
C37 0.023(2) 0.029(2) 0.025(2) 0.0014(19) 0.0023(18) -0.0034(19)
C38 0.025(2) 0.028(2) 0.024(2) 0.0001(19) -0.0003(19) 0.0016(19)
C39 0.035(3) 0.031(3) 0.028(2) 0.005(2) 0.002(2) 0.004(2)
C40 0.029(2) 0.030(2) 0.033(3) 0.007(2) 0.004(2) -0.004(2)
C41 0.033(3) 0.040(3) 0.042(3) 0.000(2) 0.009(2) -0.008(2)
C42 0.046(3) 0.043(3) 0.035(3) -0.003(3) 0.007(2) -0.008(3)
C43 0.035(3) 0.041(3) 0.045(3) 0.005(3) 0.006(2) -0.010(3)
C44 0.041(3) 0.051(3) 0.046(3) -0.002(3) 0.017(3) -0.005(3)
C45 0.038(3) 0.037(3) 0.043(3) -0.002(2) 0.007(2) -0.007(2)
C46 0.038(3) 0.059(4) 0.073(5) -0.002(4) 0.008(3) -0.024(3)
C47 0.023(2) 0.026(2) 0.022(2) 0.0003(19) 0.0030(17) -0.0009(19)
C48 0.027(2) 0.027(2) 0.035(3) -0.006(2) -0.005(2) 0.000(2)
C49 0.034(3) 0.039(3) 0.043(3) -0.003(2) -0.004(2) 0.010(2)
C50 0.049(3) 0.032(3) 0.042(3) -0.001(2) 0.005(3) 0.013(3)
C51 0.047(3) 0.023(2) 0.042(3) -0.008(2) 0.006(3) -0.001(2)
C52 0.028(2) 0.028(2) 0.030(2) -0.003(2) 0.000(2) -0.004(2)
C53 0.018(2) 0.022(2) 0.029(2) 0.0028(18) -0.0011(18) 0.0005(17)
C54 0.033(3) 0.025(2) 0.031(3) 0.002(2) -0.001(2) 0.000(2)
C55 0.045(3) 0.029(3) 0.032(3) -0.004(2) 0.001(2) 0.002(2)
C56 0.043(3) 0.041(3) 0.028(3) -0.002(2) 0.004(2) 0.004(3)
C57 0.028(3) 0.050(3) 0.046(3) 0.001(3) 0.014(2) -0.007(2)
C58 0.028(2) 0.037(3) 0.036(3) -0.006(2) 0.005(2) -0.008(2)
C59 0.076(7) 0.055(6) 0.052(6) -0.012(6) -0.006(6) 0.014(6)
O1 0.046(2) 0.038(2) 0.051(2) -0.0016(18) 0.0235(19) 0.0053(18)
O2 0.037(2) 0.075(3) 0.067(3) -0.013(3) 0.016(2) -0.023(2)
P1 0.0255(6) 0.0290(6) 0.0203(6) -0.0008(5) -0.0013(5) -0.0009(5)
P2 0.0188(5) 0.0239(5) 0.0233(6) 0.0005(5) -0.0018(4) -0.0032(5)
Au1 0.02440(9) 0.02692(9) 0.02085(9) 0.00004(7) 0.00076(6) -0.00043(7)
Au2 0.02201(9) 0.02461(9) 0.02392(9) 0.00164(7) 0.00024(6) -0.00444(7)
Cl1 0.089(3) 0.085(3) 0.094(3) -0.045(2) -0.052(2) 0.052(2)
Cl2 0.090(3) 0.065(2) 0.069(2) 0.0071(19) -0.018(2) 0.032(2)

loop_
_atom_type_symbol
_atom_type_description
_atom_type_scat_dispersion_real
_atom_type_scat_dispersion_imag
_atom_type_scat_source
C C 0.0033 0.0016 'International Tables Vol C Tables 4.2.6.8 and 6.1.1.4'
H H 0.0000 0.0000 'International Tables Vol C Tables 4.2.6.8 and 6.1.1.4'
O O 0.0106 0.0060 'International Tables Vol C Tables 4.2.6.8 and 6.1.1.4'
P P 0.1023 0.0942 'International Tables Vol C Tables 4.2.6.8 and 6.1.1.4'
Au Au -2.0133 8.8022 'International Tables Vol C Tables 4.2.6.8 and 6.1.1.4'
Cl Cl 0.1484 0.1585 'International Tables Vol C Tables 4.2.6.8 and 6.1.1.4'

loop_
_geom_angle_atom_site_label_1
_geom_angle_atom_site_label_2
_geom_angle_atom_site_label_3
_geom_angle
_geom_angle_site_symmetry_3
C2 C1 Au1 174.7(4) .
C1 C2 C3 174.4(5) .
C8 C3 C4 117.2(5) .
C8 C3 C2 123.1(5) .
C4 C3 C2 119.6(4) .
C5 C4 C3 120.8(5) .
C5 C4 H110 119.6 .
C3 C4 H110 119.6 .
C6 C5 C4 120.6(5) .
C6 C5 H111 119.7 .
C4 C5 H111 119.7 .
C7 C6 O1 124.6(5) .
C7 C6 C5 119.9(5) .
O1 C6 C5 115.5(5) .
C6 C7 C8 119.6(5) .
C6 C7 H113 120.2 .
C8 C7 H113 120.2 .
C3 C8 C7 121.8(5) .
C3 C8 H114 119.1 .
C7 C8 H114 119.1 .
O1 C9 H14A 109.5 .
O1 C9 H14B 109.5 .
H14A C9 H14B 109.5 .
O1 C9 H14C 109.5 .
H14A C9 H14C 109.5 .
H14B C9 H14C 109.5 .
C15 C10 C11 119.8(5) .
C15 C10 P1 119.2(4) .
C11 C10 P1 121.0(4) .
C12 C11 C10 120.6(6) .
C12 C11 H122 119.7 .
C10 C11 H122 119.7 .
C11 C12 C13 119.6(7) .
C11 C12 H123 120.2 .
C13 C12 H123 120.2 .
C14 C13 C12 119.8(6) .
C14 C13 H124 120.1 .
C12 C13 H124 120.1 .
C13 C14 C15 119.8(6) .
C13 C14 H125 120.1 .
C15 C14 H125 120.1 .
C10 C15 C14 120.4(5) .
C10 C15 H120 119.8 .
C14 C15 H120 119.8 .
C17 C16 C21 119.9(5) .
C17 C16 P1 121.1(4) .
C21 C16 P1 118.9(4) .
C18 C17 C16 119.6(5) .
C18 C17 H184 120.2 .
C16 C17 H184 120.2 .
C17 C18 C19 120.1(6) .
C17 C18 H189 119.9 .
C19 C18 H189 119.9 .
C20 C19 C18 120.9(6) .
C20 C19 H188 119.6 .
C18 C19 H188 119.6 .
C19 C20 C21 119.7(6) .
C19 C20 H187 120.1 .
C21 C20 H187 120.1 .
C20 C21 C16 119.8(5) .
C20 C21 H186 120.1 .
C16 C21 H186 120.1 .
C23 C22 P1 174.6(5) .
C22 C23 C24 178.0(7) .
C25 C24 C29 119.9(5) .
C25 C24 C23 121.2(5) .
C29 C24 C23 118.8(6) .
C26 C25 C24 119.7(6) .
C26 C25 H130 120.2 .
C24 C25 H130 120.2 .
C25 C26 C27 121.4(6) .
C25 C26 H152 119.3 .
C27 C26 H152 119.3 .
C26 C27 C28 118.0(5) .
C26 C27 C30 121.2(6) .
C28 C27 C30 120.8(6) .
C29 C28 C27 121.3(6) .
C29 C28 H150 119.3 .
C27 C28 H150 119.3 .
C28 C29 C24 119.6(6) .
C28 C29 H129 120.2 .
C24 C29 H129 120.2 .
C31 C30 C35 118.7(5) .
C31 C30 C27 121.6(5) .
C35 C30 C27 119.7(5) .
C30 C31 C32 121.2(6) .
C30 C31 H182 119.4 .
C32 C31 H182 119.4 .
C31 C32 C33 119.8(6) .
C31 C32 H180 120.1 .
C33 C32 H180 120.1 .
C34 C33 C32 119.5(5) .
C34 C33 C36 121.4(5) .
C32 C33 C36 119.1(5) .
C33 C34 C35 120.5(6) .
C33 C34 H183 119.7 .
C35 C34 H183 119.7 .
C30 C35 C34 120.3(6) .
C30 C35 H181 119.8 .
C34 C35 H181 119.8 .
C37 C36 C33 179.5(5) .
C36 C37 P2 173.8(5) .
C39 C38 Au2 169.9(4) .
C38 C39 C40 176.1(5) .
C41 C40 C45 118.2(5) .
C41 C40 C39 120.5(5) .
C45 C40 C39 121.2(5) .
C40 C41 C42 121.0(5) .
C40 C41 H104 119.5 .
C42 C41 H104 119.5 .
C43 C42 C41 119.6(5) .
C43 C42 H103 120.2 .
C41 C42 H103 120.2 .
O2 C43 C44 115.8(5) .
O2 C43 C42 124.6(5) .
C44 C43 C42 119.6(5) .
C45 C44 C43 120.3(6) .
C45 C44 H105 119.8 .
C43 C44 H105 119.8 .
C44 C45 C40 121.2(5) .
C44 C45 H106 119.4 .
C40 C45 H106 119.4 .
O2 C46 H14D 109.5 .
O2 C46 H14E 109.5 .
H14D C46 H14E 109.5 .
O2 C46 H14F 109.5 .
H14D C46 H14F 109.5 .
H14E C46 H14F 109.5 .
C52 C47 C48 119.8(4) .
C52 C47 P2 123.0(4) .
C48 C47 P2 117.2(4) .
C49 C48 C47 119.5(5) .
C49 C48 H169 120.2 .
C47 C48 H169 120.2 .
C50 C49 C48 120.0(5) .
C50 C49 H170 120.0 .
C48 C49 H170 120.0 .
C51 C50 C49 120.0(5) .
C51 C50 H171 120.0 .
C49 C50 H171 120.0 .
C50 C51 C52 121.2(5) .
C50 C51 H167 119.4 .
C52 C51 H167 119.4 .
C47 C52 C51 119.5(5) .
C47 C52 H168 120.2 .
C51 C52 H168 120.2 .
C54 C53 C58 119.9(5) .
C54 C53 P2 120.5(4) .
C58 C53 P2 119.4(4) .
C55 C54 C53 120.8(5) .
C55 C54 H165 119.6 .
C53 C54 H165 119.6 .
C54 C55 C56 119.6(5) .
C54 C55 H164 120.2 .
C56 C55 H164 120.2 .
C55 C56 C57 120.4(5) .
C55 C56 H163 119.8 .
C57 C56 H163 119.8 .
C56 C57 C58 119.5(5) .
C56 C57 H162 120.2 .
C58 C57 H162 120.2 .
C53 C58 C57 119.7(5) .
C53 C58 H161 120.1 .
C57 C58 H161 120.1 .
Cl1 C59 Cl2 112.3(8) .
Cl1 C59 H20A 109.1 .
Cl2 C59 H20A 109.1 .
Cl1 C59 H20B 109.1 .
Cl2 C59 H20B 109.1 .
H20A C59 H20B 107.9 .
C6 O1 C9 117.2(5) .
C43 O2 C46 117.4(5) .
C22 P1 C10 104.8(2) .
C22 P1 C16 103.0(2) .
C10 P1 C16 105.2(2) .
C22 P1 Au1 109.87(18) .
C10 P1 Au1 114.78(18) .
C16 P1 Au1 117.85(16) .
C37 P2 C47 104.0(2) .
C37 P2 C53 104.7(2) .
C47 P2 C53 104.8(2) .
C37 P2 Au2 114.59(16) .
C47 P2 Au2 110.82(15) .
C53 P2 Au2 116.73(15) .
C1 Au1 P1 174.99(13) .
C1 Au1 Au2 93.95(13) 7_566
P1 Au1 Au2 90.84(3) 7_566
C38 Au2 P2 169.86(13) .
C38 Au2 Au1 98.74(13) 7_566
P2 Au2 Au1 90.17(3) 7_566

loop_
_geom_bond_atom_site_label_1
_geom_bond_atom_site_label_2
_geom_bond_distance
_geom_bond_site_symmetry_2
C1 C2 1.181(7) .
C1 Au1 2.018(5) .
C2 C3 1.446(7) .
C3 C8 1.386(7) .
C3 C4 1.396(7) .
C4 C5 1.382(7) .
C4 H110 0.9500 .
C5 C6 1.374(7) .
C5 H111 0.9500 .
C6 C7 1.367(7) .
C6 O1 1.373(6) .
C7 C8 1.390(7) .
C7 H113 0.9500 .
C8 H114 0.9500 .
C9 O1 1.434(7) .
C9 H14A 0.9800 .
C9 H14B 0.9800 .
C9 H14C 0.9800 .
C10 C15 1.376(7) .
C10 C11 1.386(8) .
C10 P1 1.808(5) .
C11 C12 1.379(9) .
C11 H122 0.9500 .
C12 C13 1.397(10) .
C12 H123 0.9500 .
C13 C14 1.387(9) .
C13 H124 0.9500 .
C14 C15 1.390(8) .
C14 H125 0.9500 .
C15 H120 0.9500 .
C16 C17 1.384(7) .
C16 C21 1.388(7) .
C16 P1 1.825(5) .
C17 C18 1.375(8) .
C17 H184 0.9500 .
C18 C19 1.376(9) .
C18 H189 0.9500 .
C19 C20 1.361(9) .
C19 H188 0.9500 .
C20 C21 1.383(8) .
C20 H187 0.9500 .
C21 H186 0.9500 .
C22 C23 1.192(7) .
C22 P1 1.758(5) .
C23 C24 1.436(7) .
C24 C25 1.395(9) .
C24 C29 1.396(8) .
C25 C26 1.391(7) .
C25 H130 0.9500 .
C26 C27 1.396(8) .
C26 H152 0.9500 .
C27 C28 1.399(9) .
C27 C30 1.491(7) .
C28 C29 1.391(8) .
C28 H150 0.9500 .
C29 H129 0.9500 .
C30 C31 1.375(8) .
C30 C35 1.385(8) .
C31 C32 1.378(7) .
C31 H182 0.9500 .
C32 C33 1.386(8) .
C32 H180 0.9500 .
C33 C34 1.368(8) .
C33 C36 1.444(6) .
C34 C35 1.385(7) .
C34 H183 0.9500 .
C35 H181 0.9500 .
C36 C37 1.190(6) .
C37 P2 1.744(5) .
C38 C39 1.186(7) .
C38 Au2 2.007(5) .
C39 C40 1.442(7) .
C40 C41 1.389(7) .
C40 C45 1.394(7) .
C41 C42 1.396(7) .
C41 H104 0.9500 .
C42 C43 1.391(8) .
C42 H103 0.9500 .
C43 O2 1.362(6) .
C43 C44 1.386(8) .
C44 C45 1.377(8) .
C44 H105 0.9500 .
C45 H106 0.9500 .
C46 O2 1.422(8) .
C46 H14D 0.9800 .
C46 H14E 0.9800 .
C46 H14F 0.9800 .
C47 C52 1.373(7) .
C47 C48 1.407(6) .
C47 P2 1.806(5) .
C48 C49 1.386(7) .
C48 H169 0.9500 .
C49 C50 1.380(8) .
C49 H170 0.9500 .
C50 C51 1.367(8) .
C50 H171 0.9500 .
C51 C52 1.386(7) .
C51 H167 0.9500 .
C52 H168 0.9500 .
C53 C54 1.385(7) .
C53 C58 1.387(7) .
C53 P2 1.816(5) .
C54 C55 1.379(7) .
C54 H165 0.9500 .
C55 C56 1.385(8) .
C55 H164 0.9500 .
C56 C57 1.393(8) .
C56 H163 0.9500 .
C57 C58 1.399(7) .
C57 H162 0.9500 .
C58 H161 0.9500 .
C59 Cl1 1.841(11) .
C59 Cl2 1.918(12) .
C59 H20A 0.9900 .
C59 H20B 0.9900 .
P1 Au1 2.2732(13) .
P2 Au2 2.2670(12) .
Au1 Au2 3.0652(4) 7_566
Au2 Au1 3.0652(4) 7_566
